data_4128501
loop_
_publ_author_name
'Wu, Ju'
'Dou, Yingchao'
'Guillot, R\'egis'
'Kouklovsky, Cyrille'
'Vincent, Guillaume'

_publ_section_title
;
 Electrochemical Dearomative 2,3-Difunctionalization of Indoles.
;
_journal_issue 7
_journal_name_full 'Journal of the American Chemical Society'
_journal_page_first 2832
_journal_page_last 2837
_journal_paper_doi 10.1021/jacs.8b13371
_journal_volume 141
_journal_year 2019
_chemical_formula_moiety 'C27 H23 N7 O, C H2 Cl2 '
_chemical_formula_sum 'C28 H25 Cl2 N7 O'
_chemical_formula_weight 546.45
_space_group_crystal_system monoclinic
_space_group_IT_number 14
_space_group_name_Hall '-P 2ybc'
_space_group_name_H-M_alt 'P 1 21/c 1'
_atom_sites_solution_hydrogens geom
_audit_creation_method SHELXL-2018/3
_cell_angle_alpha 90
_cell_angle_beta 105.033(3)
_cell_angle_gamma 90
_cell_formula_units_Z 4
_cell_length_a 15.6062(16)
_cell_length_b 9.7091(10)
_cell_length_c 17.6166(16)
_cell_measurement_reflns_used 9925
_cell_measurement_temperature 100(1)
_cell_measurement_theta_max 26.36
_cell_measurement_theta_min 2.50
_cell_volume 2578.0(4)
_computing_structure_refinement 'SHELXL-2018/3 (Sheldrick, 2018)'
_diffrn_ambient_temperature 100(1)
_diffrn_measured_fraction_theta_full 1.000
_diffrn_measured_fraction_theta_max 0.997
_diffrn_measurement_device_type 'Bruker VENTURE PHOTON100 CMOS'
_diffrn_measurement_method '\f and \w scans'
_diffrn_radiation_type MoK\a
_diffrn_radiation_wavelength 0.71073
_diffrn_reflns_av_R_equivalents 0.2068
_diffrn_reflns_av_unetI/netI 0.1202
_diffrn_reflns_Laue_measured_fraction_full 1.000
_diffrn_reflns_Laue_measured_fraction_max 0.997
_diffrn_reflns_limit_h_max 22
_diffrn_reflns_limit_h_min -22
_diffrn_reflns_limit_k_max 13
_diffrn_reflns_limit_k_min -13
_diffrn_reflns_limit_l_max 21
_diffrn_reflns_limit_l_min -25
_diffrn_reflns_number 97372
_diffrn_reflns_point_group_measured_fraction_full 1.000
_diffrn_reflns_point_group_measured_fraction_max 0.997
_diffrn_reflns_theta_full 25.000
_diffrn_reflns_theta_max 30.593
_diffrn_reflns_theta_min 2.394
_exptl_absorpt_coefficient_mu 0.289
_exptl_absorpt_correction_T_max 0.9511
_exptl_absorpt_correction_T_min 0.9214
_exptl_absorpt_correction_type multi-scan
_exptl_absorpt_process_details SADABS
_exptl_crystal_colour colorless
_exptl_crystal_density_diffrn 1.408
_exptl_crystal_description plate
_exptl_crystal_F_000 1136
_exptl_crystal_size_max 0.110
_exptl_crystal_size_mid 0.080
_exptl_crystal_size_min 0.030
_refine_diff_density_max 0.398
_refine_diff_density_min -0.491
_refine_diff_density_rms 0.082
_refine_ls_extinction_method none
_refine_ls_goodness_of_fit_ref 1.039
_refine_ls_hydrogen_treatment constr
_refine_ls_matrix_type full
_refine_ls_number_parameters 345
_refine_ls_number_reflns 7905
_refine_ls_number_restraints 0
_refine_ls_restrained_S_all 1.039
_refine_ls_R_factor_all 0.1474
_refine_ls_R_factor_gt 0.0627
_refine_ls_shift/su_max 0.000
_refine_ls_shift/su_mean 0.000
_refine_ls_structure_factor_coef Fsqd
_refine_ls_weighting_details 'w=1/[\s^2^(Fo^2^)+(0.0389P)^2^+1.5038P] where P=(Fo^2^+2Fc^2^)/3'
_refine_ls_weighting_scheme calc
_refine_ls_wR_factor_gt 0.0990
_refine_ls_wR_factor_ref 0.1185
_reflns_Friedel_coverage 0.000
_reflns_number_gt 4512
_reflns_number_total 7905
_reflns_threshold_expression 'I > 2\s(I)'
_cod_data_source_file 6.cif
_cod_data_source_block 6
_cod_original_sg_symbol_H-M 'P 21/c'
_cod_database_code 4128501
_shelx_space_group_comment
;
The symmetry employed for this shelxl refinement is uniquely defined
by the following loop, which should always be used as a source of
symmetry information in preference to the above space-group names.
They are only intended as comments.
;
_shelx_estimated_absorpt_t_min 0.969
_shelx_estimated_absorpt_t_max 0.991

loop_
_space_group_symop_operation_xyz
'x, y, z'
'-x, y+1/2, -z+1/2'
'-x, -y, -z'
'x, -y-1/2, z-1/2'

loop_
_atom_site_label
_atom_site_type_symbol
_atom_site_fract_x
_atom_site_fract_y
_atom_site_fract_z
_atom_site_U_iso_or_equiv
_atom_site_adp_type
_atom_site_occupancy
_atom_site_site_symmetry_order
_atom_site_calc_flag
_atom_site_refinement_flags_posn
_atom_site_refinement_flags_adp
C1 C 0.60240(13) 0.7679(2) 0.40562(11) 0.0119(4) Uani 1 1 d . .
H1 H 0.583617 0.852222 0.379161 0.014 Uiso 1 1 calc R U
C2 C 0.68775(13) 0.7186(2) 0.43097(11) 0.0103(4) Uani 1 1 d . .
C3 C 0.77088(13) 0.7813(2) 0.42432(11) 0.0127(4) Uani 1 1 d . .
C4 C 0.76941(14) 0.8980(2) 0.37798(12) 0.0184(5) Uani 1 1 d . .
H4 H 0.714048 0.935591 0.349952 0.022 Uiso 1 1 calc R U
C5 C 0.84735(15) 0.9600(3) 0.37209(13) 0.0226(5) Uani 1 1 d . .
H5 H 0.845307 1.040144 0.340710 0.027 Uiso 1 1 calc R U
C6 C 0.92793(15) 0.9050(3) 0.41200(13) 0.0233(5) Uani 1 1 d . .
H6 H 0.981544 0.947425 0.408273 0.028 Uiso 1 1 calc R U
C7 C 0.93072(14) 0.7879(3) 0.45751(14) 0.0250(5) Uani 1 1 d . .
H7 H 0.986346 0.749795 0.484496 0.030 Uiso 1 1 calc R U
C8 C 0.85276(14) 0.7260(2) 0.46393(13) 0.0194(5) Uani 1 1 d . .
H8 H 0.855164 0.645798 0.495338 0.023 Uiso 1 1 calc R U
C9 C 0.25148(13) 0.5538(2) 0.32914(12) 0.0125(4) Uani 1 1 d . .
H9 H 0.224804 0.641673 0.329393 0.015 Uiso 1 1 calc R U
C10 C 0.21347(13) 0.4271(2) 0.33257(12) 0.0132(4) Uani 1 1 d . .
C11 C 0.12222(13) 0.3907(2) 0.33432(12) 0.0145(4) Uani 1 1 d . .
C12 C 0.06670(14) 0.4884(2) 0.35507(13) 0.0190(5) Uani 1 1 d . .
H12 H 0.087382 0.579611 0.367908 0.023 Uiso 1 1 calc R U
C13 C -0.01903(15) 0.4519(2) 0.35694(14) 0.0238(5) Uani 1 1 d . .
H13 H -0.056743 0.518682 0.370941 0.029 Uiso 1 1 calc R U
C14 C -0.04960(14) 0.3193(2) 0.33854(13) 0.0213(5) Uani 1 1 d . .
H14 H -0.107924 0.294738 0.340446 0.026 Uiso 1 1 calc R U
C15 C 0.00483(14) 0.2227(2) 0.31741(13) 0.0198(5) Uani 1 1 d . .
H15 H -0.016263 0.131685 0.304446 0.024 Uiso 1 1 calc R U
C16 C 0.09033(14) 0.2580(2) 0.31503(13) 0.0185(5) Uani 1 1 d . .
H16 H 0.127295 0.191087 0.300123 0.022 Uiso 1 1 calc R U
C17 C 0.40800(13) 0.6233(2) 0.32361(11) 0.0113(4) Uani 1 1 d . .
C18 C 0.45474(12) 0.6641(2) 0.41107(11) 0.0105(4) Uani 1 1 d . .
H18 H 0.437925 0.597266 0.447922 0.013 Uiso 1 1 calc R U
C19 C 0.37631(12) 0.8579(2) 0.34664(11) 0.0113(4) Uani 1 1 d . .
C20 C 0.36873(12) 0.7586(2) 0.28850(11) 0.0109(4) Uani 1 1 d . .
C21 C 0.32760(13) 0.7873(2) 0.21039(12) 0.0147(4) Uani 1 1 d . .
H21 H 0.322481 0.718569 0.171068 0.018 Uiso 1 1 calc R U
C22 C 0.29408(14) 0.9189(2) 0.19105(12) 0.0164(5) Uani 1 1 d . .
H22 H 0.265415 0.940907 0.137993 0.020 Uiso 1 1 calc R U
C23 C 0.30244(14) 1.0181(2) 0.24919(13) 0.0162(5) Uani 1 1 d . .
H23 H 0.279333 1.107713 0.234923 0.019 Uiso 1 1 calc R U
C24 C 0.34362(13) 0.9907(2) 0.32777(12) 0.0143(4) Uani 1 1 d . .
H24 H 0.349225 1.059702 0.366989 0.017 Uiso 1 1 calc R U
C25 C 0.46972(14) 0.5559(2) 0.28004(12) 0.0149(5) Uani 1 1 d . .
H25A H 0.435626 0.529213 0.227186 0.022 Uiso 1 1 calc R U
H25B H 0.496982 0.473957 0.308881 0.022 Uiso 1 1 calc R U
H25C H 0.516199 0.621328 0.276079 0.022 Uiso 1 1 calc R U
C26 C 0.42652(13) 0.8612(2) 0.49377(12) 0.0120(4) Uani 1 1 d . .
C27 C 0.47262(14) 0.7788(2) 0.56434(12) 0.0180(5) Uani 1 1 d . .
H27A H 0.438802 0.694608 0.566713 0.027 Uiso 1 1 calc R U
H27B H 0.476935 0.833466 0.611961 0.027 Uiso 1 1 calc R U
H27C H 0.532310 0.754460 0.560561 0.027 Uiso 1 1 calc R U
C28 C 0.18492(15) 0.9184(2) 0.44804(13) 0.0222(5) Uani 1 1 d . .
H28A H 0.143810 0.970080 0.471909 0.027 Uiso 1 1 calc R U
H28B H 0.238555 0.975483 0.452488 0.027 Uiso 1 1 calc R U
N1 N 0.55127(10) 0.67062(17) 0.42646(9) 0.0095(3) Uani 1 1 d . .
N2 N 0.60121(11) 0.56418(17) 0.46310(10) 0.0133(4) Uani 1 1 d . .
N3 N 0.68405(11) 0.59341(18) 0.46612(10) 0.0146(4) Uani 1 1 d . .
N4 N 0.33519(11) 0.52606(17) 0.32533(10) 0.0114(4) Uani 1 1 d . .
N5 N 0.34978(11) 0.38849(18) 0.32718(11) 0.0179(4) Uani 1 1 d . .
N6 N 0.27578(11) 0.32854(18) 0.33145(11) 0.0177(4) Uani 1 1 d . .
N7 N 0.41959(10) 0.80080(17) 0.42122(9) 0.0109(4) Uani 1 1 d . .
O1 O 0.39604(9) 0.97594(15) 0.49858(8) 0.0179(3) Uani 1 1 d . .
Cl1 Cl 0.13311(4) 0.88670(6) 0.34765(3) 0.01997(13) Uani 1 1 d . .
Cl2 Cl 0.21514(4) 0.76100(7) 0.49960(3) 0.03292(17) Uani 1 1 d . .

loop_
_atom_site_aniso_label
_atom_site_aniso_U_11
_atom_site_aniso_U_22
_atom_site_aniso_U_33
_atom_site_aniso_U_23
_atom_site_aniso_U_13
_atom_site_aniso_U_12
C1 0.0147(10) 0.0085(10) 0.0132(10) -0.0011(8) 0.0049(8) -0.0027(8)
C2 0.0131(10) 0.0099(10) 0.0082(9) -0.0033(8) 0.0030(8) -0.0015(8)
C3 0.0130(10) 0.0155(11) 0.0100(10) -0.0036(8) 0.0039(8) -0.0015(8)
C4 0.0148(11) 0.0225(12) 0.0158(11) 0.0030(9) 0.0003(8) -0.0024(9)
C5 0.0230(13) 0.0273(13) 0.0172(12) 0.0043(10) 0.0048(9) -0.0093(10)
C6 0.0142(11) 0.0357(15) 0.0217(12) -0.0030(11) 0.0078(9) -0.0097(10)
C7 0.0116(11) 0.0348(15) 0.0279(13) 0.0015(11) 0.0038(9) 0.0023(10)
C8 0.0150(11) 0.0233(13) 0.0203(12) 0.0027(10) 0.0053(9) 0.0017(9)
C9 0.0111(10) 0.0105(10) 0.0162(10) -0.0012(8) 0.0040(8) 0.0000(8)
C10 0.0149(11) 0.0113(10) 0.0124(10) 0.0003(8) 0.0017(8) -0.0015(8)
C11 0.0137(10) 0.0145(11) 0.0147(11) 0.0032(9) 0.0025(8) -0.0021(9)
C12 0.0193(12) 0.0128(11) 0.0245(12) -0.0002(9) 0.0047(9) -0.0017(9)
C13 0.0192(12) 0.0229(13) 0.0305(13) 0.0000(11) 0.0088(10) 0.0008(10)
C14 0.0135(11) 0.0237(13) 0.0270(13) 0.0035(10) 0.0059(9) -0.0047(10)
C15 0.0190(12) 0.0153(12) 0.0243(12) 0.0003(10) 0.0045(9) -0.0072(9)
C16 0.0198(12) 0.0152(11) 0.0213(11) -0.0012(9) 0.0066(9) -0.0013(9)
C17 0.0107(10) 0.0106(10) 0.0130(10) -0.0031(8) 0.0037(8) -0.0034(8)
C18 0.0098(10) 0.0093(10) 0.0132(10) -0.0015(8) 0.0043(8) -0.0001(8)
C19 0.0072(9) 0.0128(11) 0.0146(10) -0.0001(8) 0.0040(8) -0.0030(8)
C20 0.0076(9) 0.0105(10) 0.0155(10) -0.0007(8) 0.0044(8) -0.0030(8)
C21 0.0148(11) 0.0148(11) 0.0154(11) -0.0015(9) 0.0055(8) -0.0035(9)
C22 0.0160(11) 0.0178(12) 0.0153(11) 0.0054(9) 0.0038(9) -0.0020(9)
C23 0.0145(11) 0.0097(10) 0.0251(12) 0.0048(9) 0.0067(9) -0.0005(8)
C24 0.0122(10) 0.0109(11) 0.0212(11) -0.0015(9) 0.0068(9) -0.0021(8)
C25 0.0135(11) 0.0166(11) 0.0149(11) -0.0047(9) 0.0041(8) -0.0003(9)
C26 0.0075(9) 0.0146(11) 0.0150(10) -0.0055(9) 0.0048(8) -0.0055(8)
C27 0.0213(11) 0.0186(12) 0.0138(11) -0.0048(9) 0.0041(9) -0.0034(9)
C28 0.0165(12) 0.0255(13) 0.0235(12) -0.0064(10) 0.0033(9) 0.0000(10)
N1 0.0104(8) 0.0069(8) 0.0110(8) -0.0006(7) 0.0026(7) -0.0001(7)
N2 0.0130(9) 0.0115(9) 0.0157(9) 0.0026(7) 0.0041(7) 0.0014(7)
N3 0.0122(9) 0.0146(10) 0.0171(9) 0.0003(7) 0.0043(7) -0.0007(7)
N4 0.0119(9) 0.0076(9) 0.0144(9) -0.0016(7) 0.0029(7) -0.0008(7)
N5 0.0163(10) 0.0092(9) 0.0273(10) -0.0009(8) 0.0040(8) -0.0009(7)
N6 0.0139(9) 0.0115(9) 0.0264(10) -0.0008(8) 0.0030(8) -0.0024(8)
N7 0.0102(8) 0.0092(8) 0.0131(8) -0.0007(7) 0.0025(7) 0.0000(7)
O1 0.0177(8) 0.0142(8) 0.0219(8) -0.0077(6) 0.0050(6) 0.0012(6)
Cl1 0.0193(3) 0.0190(3) 0.0211(3) -0.0009(2) 0.0042(2) 0.0018(2)
Cl2 0.0359(4) 0.0353(4) 0.0232(3) 0.0063(3) -0.0001(3) -0.0068(3)

loop_
_atom_type_symbol
_atom_type_description
_atom_type_scat_dispersion_real
_atom_type_scat_dispersion_imag
_atom_type_scat_source
C C 0.0034 0.0017 'International Tables Vol C Tables 4.2.6.8 and 6.1.1.4'
H H 0.0000 0.0000 'International Tables Vol C Tables 4.2.6.8 and 6.1.1.4'
N N 0.0066 0.0034 'International Tables Vol C Tables 4.2.6.8 and 6.1.1.4'
O O 0.0114 0.0062 'International Tables Vol C Tables 4.2.6.8 and 6.1.1.4'
Cl Cl 0.1480 0.1611 'International Tables Vol C Tables 4.2.6.8 and 6.1.1.4'

loop_
_geom_angle_atom_site_label_1
_geom_angle_atom_site_label_2
_geom_angle_atom_site_label_3
_geom_angle
N1 C1 C2 105.04(18)
N1 C1 H1 127.5
C2 C1 H1 127.5
N3 C2 C1 107.70(17)
N3 C2 C3 123.08(18)
C1 C2 C3 129.22(19)
C4 C3 C8 118.67(19)
C4 C3 C2 120.29(18)
C8 C3 C2 121.04(19)
C5 C4 C3 121.1(2)
C5 C4 H4 119.5
C3 C4 H4 119.5
C6 C5 C4 119.7(2)
C6 C5 H5 120.1
C4 C5 H5 120.1
C5 C6 C7 120.0(2)
C5 C6 H6 120.0
C7 C6 H6 120.0
C6 C7 C8 120.4(2)
C6 C7 H7 119.8
C8 C7 H7 119.8
C7 C8 C3 120.1(2)
C7 C8 H8 120.0
C3 C8 H8 120.0
N4 C9 C10 104.94(18)
N4 C9 H9 127.5
C10 C9 H9 127.5
N6 C10 C9 107.99(18)
N6 C10 C11 121.76(18)
C9 C10 C11 130.21(19)
C16 C11 C12 119.08(19)
C16 C11 C10 120.19(19)
C12 C11 C10 120.73(19)
C13 C12 C11 120.0(2)
C13 C12 H12 120.0
C11 C12 H12 120.0
C14 C13 C12 120.4(2)
C14 C13 H13 119.8
C12 C13 H13 119.8
C15 C14 C13 119.8(2)
C15 C14 H14 120.1
C13 C14 H14 120.1
C14 C15 C16 120.3(2)
C14 C15 H15 119.9
C16 C15 H15 119.9
C15 C16 C11 120.5(2)
C15 C16 H16 119.8
C11 C16 H16 119.8
N4 C17 C20 109.26(15)
N4 C17 C25 108.90(16)
C20 C17 C25 114.11(17)
N4 C17 C18 107.63(15)
C20 C17 C18 102.57(15)
C25 C17 C18 114.03(16)
N1 C18 N7 109.81(15)
N1 C18 C17 112.71(15)
N7 C18 C17 104.72(15)
N1 C18 H18 109.8
N7 C18 H18 109.8
C17 C18 H18 109.8
C20 C19 C24 120.67(18)
C20 C19 N7 109.83(17)
C24 C19 N7 129.50(18)
C21 C20 C19 121.38(19)
C21 C20 C17 127.91(18)
C19 C20 C17 110.69(17)
C20 C21 C22 118.4(2)
C20 C21 H21 120.8
C22 C21 H21 120.8
C23 C22 C21 120.03(19)
C23 C22 H22 120.0
C21 C22 H22 120.0
C22 C23 C24 122.1(2)
C22 C23 H23 118.9
C24 C23 H23 118.9
C23 C24 C19 117.37(19)
C23 C24 H24 121.3
C19 C24 H24 121.3
C17 C25 H25A 109.5
C17 C25 H25B 109.5
H25A C25 H25B 109.5
C17 C25 H25C 109.5
H25A C25 H25C 109.5
H25B C25 H25C 109.5
O1 C26 N7 120.75(18)
O1 C26 C27 122.77(18)
N7 C26 C27 116.48(17)
C26 C27 H27A 109.5
C26 C27 H27B 109.5
H27A C27 H27B 109.5
C26 C27 H27C 109.5
H27A C27 H27C 109.5
H27B C27 H27C 109.5
Cl1 C28 Cl2 110.66(12)
Cl1 C28 H28A 109.5
Cl2 C28 H28A 109.5
Cl1 C28 H28B 109.5
Cl2 C28 H28B 109.5
H28A C28 H28B 108.1
C1 N1 N2 110.90(16)
C1 N1 C18 129.40(17)
N2 N1 C18 119.61(16)
N3 N2 N1 107.09(15)
N2 N3 C2 109.26(16)
C9 N4 N5 110.72(16)
C9 N4 C17 128.97(17)
N5 N4 C17 120.23(16)
N6 N5 N4 107.09(16)
N5 N6 C10 109.26(17)
C26 N7 C19 126.25(17)
C26 N7 C18 123.68(16)
C19 N7 C18 110.06(15)

loop_
_geom_bond_atom_site_label_1
_geom_bond_atom_site_label_2
_geom_bond_distance
C1 N1 1.348(3)
C1 C2 1.376(3)
C1 H1 0.9500
C2 N3 1.372(3)
C2 C3 1.465(3)
C3 C4 1.393(3)
C3 C8 1.395(3)
C4 C5 1.385(3)
C4 H4 0.9500
C5 C6 1.379(3)
C5 H5 0.9500
C6 C7 1.385(3)
C6 H6 0.9500
C7 C8 1.388(3)
C7 H7 0.9500
C8 H8 0.9500
C9 N4 1.352(3)
C9 C10 1.374(3)
C9 H9 0.9500
C10 N6 1.368(3)
C10 C11 1.475(3)
C11 C16 1.391(3)
C11 C12 1.396(3)
C12 C13 1.392(3)
C12 H12 0.9500
C13 C14 1.382(3)
C13 H13 0.9500
C14 C15 1.380(3)
C14 H14 0.9500
C15 C16 1.389(3)
C15 H15 0.9500
C16 H16 0.9500
C17 N4 1.484(3)
C17 C20 1.512(3)
C17 C25 1.526(3)
C17 C18 1.575(3)
C18 N1 1.461(2)
C18 N7 1.465(3)
C18 H18 1.0000
C19 C20 1.389(3)
C19 C24 1.395(3)
C19 N7 1.424(3)
C20 C21 1.388(3)
C21 C22 1.389(3)
C21 H21 0.9500
C22 C23 1.388(3)
C22 H22 0.9500
C23 C24 1.392(3)
C23 H23 0.9500
C24 H24 0.9500
C25 H25A 0.9800
C25 H25B 0.9800
C25 H25C 0.9800
C26 O1 1.223(2)
C26 N7 1.385(2)
C26 C27 1.496(3)
C27 H27A 0.9800
C27 H27B 0.9800
C27 H27C 0.9800
C28 Cl1 1.770(2)
C28 Cl2 1.778(2)
C28 H28A 0.9900
C28 H28B 0.9900
N1 N2 1.353(2)
N2 N3 1.311(2)
N4 N5 1.354(2)
N5 N6 1.313(2)
